data_7716554
loop_
_publ_author_name
'Chong, Julien'
'Benchohra, Amina'
'Besnard, C&#xe9;line'
'Gu&#xe9;n&#xe9;e, Laure'
'Rosspeintner, Arnulf'
'Cruz, Carlos M.'
'Jim&#xe9;nez, Juan-Ram&#xf3;n'
'Piguet, Claude'

_publ_section_title
;
 Taming 2,2'-biimidazole ligands in trivalent chromium complexes.
;
_journal_issue 38
_journal_name_full 'Dalton transactions (Cambridge, England : 2003)'
_journal_page_first 15801
_journal_page_last 15814
_journal_paper_doi 10.1039/d4dt01608d
_journal_volume 53
_journal_year 2024
_chemical_formula_moiety 'C16 H20 Cl2 Cr N8, Cl, 3(C H4 O)'
_chemical_formula_sum 'C19 H32 Cl3 Cr N8 O3'
_chemical_formula_weight 578.87
_space_group_crystal_system triclinic
_space_group_IT_number 2
_space_group_name_Hall '-P 1'
_space_group_name_H-M_alt 'P -1'
_atom_sites_solution_hydrogens geom
_atom_sites_solution_primary dual
_atom_sites_solution_secondary difmap
_audit_creation_date 2023-02-27
_audit_creation_method
;
Olex2 1.3
(compiled 2020.11.12 svn.r5f609507 for OlexSys, GUI svn.r6408)
;
_audit_update_record
;
2024-05-15 deposited with the CCDC.	2024-07-05 downloaded from the CCDC.
;
_cell_angle_alpha 99.106(2)
_cell_angle_beta 95.598(2)
_cell_angle_gamma 104.370(2)
_cell_formula_units_Z 2
_cell_length_a 6.8363(2)
_cell_length_b 13.7717(3)
_cell_length_c 14.7817(3)
_cell_measurement_reflns_used 7172
_cell_measurement_temperature 120.00(10)
_cell_measurement_theta_max 72.5010
_cell_measurement_theta_min 3.3810
_cell_volume 1317.44(6)
_computing_cell_refinement 'CrysAlisPro 1.171.41.89a (Rigaku OD, 2020)'
_computing_data_collection 'CrysAlisPro 1.171.41.89a (Rigaku OD, 2020)'
_computing_data_reduction 'CrysAlisPro 1.171.41.89a (Rigaku OD, 2020)'
_computing_molecular_graphics 'Olex2 1.3 (Dolomanov et al., 2009)'
_computing_publication_material 'Olex2 1.3 (Dolomanov et al., 2009)'
_computing_structure_refinement 'SHELXL 2018/3 (Sheldrick, 2015)'
_computing_structure_solution 'SHELXT 2018/2 (Sheldrick, 2018)'
_diffrn_ambient_environment N~2~
_diffrn_ambient_temperature 120.00(10)
_diffrn_detector 'Hybrid Pixel Array Detector'
_diffrn_detector_area_resol_mean 10.0000
_diffrn_detector_type 'HyPix-Arc 150'
_diffrn_measured_fraction_theta_full 0.995
_diffrn_measured_fraction_theta_max 0.955
_diffrn_measurement_details
;
List of Runs (angles in degrees, time in seconds):

  # Type    Start    End  Width  t~exp~   \w     \q     \k     \f   Frames
#--------------------------------------------------------------------------
  1  \w    -84.00 -58.00   0.50   10.00    --  -57.33   0.00 -30.00   52
  2  \w   -101.00 -75.00   0.50   10.00    --  -57.33 -15.00 150.00   52
  3  \w    -55.00 -19.00   0.50   10.00    --  -57.33   0.00 -30.00   72
  4  \w     22.00  47.00   0.50   10.00    --   60.24 -94.00  30.00   50
  5  \w     27.00  77.00   0.50   10.00    --   60.24  15.00 150.00  100
  6  \w     21.00  66.00   0.50   10.00    --   60.24 -94.00 -60.00   90
  7  \w     22.00  70.00   0.50   10.00    --   60.24 -94.00 -90.00   96
  8  \w     45.00  85.00   0.50   10.00    --   60.24-125.00-180.00   80
  9  \w     40.00  70.00   0.50   10.00    --   60.24 -94.00  60.00   60
 10  \w     26.00  59.00   0.50   10.00    --   60.24 -94.00 -30.00   66
 11  \w     36.00  89.00   0.50   10.00    --   60.24-125.00-120.00  106
 12  \w     47.00 118.00   0.50   10.00    --   74.64  15.00-180.00  142
 13  \w     58.00  84.00   0.50   10.00    --   74.64 -94.00  30.00   52
 14  \w     41.00 119.00   0.50   10.00    --   74.64  15.00  30.00  156
 15  \w     45.00  81.00   0.50   10.00    --   79.80 -94.00-150.00   72
 16  \w     57.00 120.00   0.50   10.00    --   79.80  15.00 120.00  126
 17  \w     43.00  96.00   0.50   10.00    --   79.80-107.00 -16.00  106
 18  \w     51.00 102.00   0.50   10.00    --   79.80-125.00 -60.00  102
 19  \w     40.00  74.00   0.50   10.00    --   79.80   0.00 120.00   68
 20  \w     44.00  69.00   0.50   10.00    --   79.80 -94.00  30.00   50
 21  \w     73.00 105.00   0.50   10.00    --   79.80-125.00 -90.00   64
 22  \w     59.00 108.00   0.50   10.00    --   79.80-125.00  90.00   98
 23  \w     43.00  70.00   0.50   10.00    --   79.80-125.00 -90.00   54
 24  \w     44.00  72.00   0.50   10.00    --   79.80 -94.00 150.00   56
 25  \w     47.00  76.00   0.50   10.00    --   79.80-125.00 120.00   58
 26  \w     61.00 108.00   0.50   10.00    --   79.80-125.00-150.00   94
 27  \w     41.00  90.00   0.50   10.00    --   79.80 -94.00 120.00   98
 28  \w     50.00 124.00   0.50   10.00    --   79.80  15.00 -30.00  148
 29  \w     61.00  87.00   0.50   10.00    --   79.80 -94.00  60.00   52
 30  \w     46.00  88.00   0.50   10.00    --   79.80 -94.00   0.00   84
 31  \w     40.00  80.00   0.50   10.00    --   79.80 -94.00 -60.00   80
 32  \w     83.00 108.00   0.50   10.00    --   79.80-125.00 120.00   50
 33  \w    104.00 131.00   0.50   10.00    --   83.50  18.00-114.25   54
 34  \w     53.00  83.00   0.50   10.00    --   83.50  18.00-114.25   60
 35  \w     49.00 127.00   0.50   10.00    --   83.50  17.00-178.39  156
 36  \w     60.00 106.00   0.50   10.00    --   83.50  16.00  63.19   92
 37  \w     98.00 123.00   0.50   10.00    --   83.50 152.00 -66.90   50
 38  \w     97.00 122.00   0.50   10.00    --   83.50-139.00  32.80   50
 39  \w     44.00  74.00   0.50   10.00    --   83.50-139.00  32.80   60
;
_diffrn_measurement_device 'four-circle diffractometer'
_diffrn_measurement_device_type 'XtaLAB Synergy, Dualflex, HyPix-Arc 150'
_diffrn_measurement_method '\w scans'
_diffrn_orient_matrix_type 'CrysAlisPro convention (1999,Acta A55,543-557)'
_diffrn_orient_matrix_UB_11 -0.0077072000
_diffrn_orient_matrix_UB_12 -0.0800474000
_diffrn_orient_matrix_UB_13 -0.0867636000
_diffrn_orient_matrix_UB_21 0.0508045000
_diffrn_orient_matrix_UB_22 0.0854887000
_diffrn_orient_matrix_UB_23 -0.0566361000
_diffrn_orient_matrix_UB_31 0.2293593000
_diffrn_orient_matrix_UB_32 0.0107053000
_diffrn_orient_matrix_UB_33 0.0252646000
_diffrn_radiation_monochromator mirror
_diffrn_radiation_probe x-ray
_diffrn_radiation_type 'Cu K\a'
_diffrn_radiation_wavelength 1.54184
_diffrn_reflns_av_R_equivalents 0.0617
_diffrn_reflns_av_unetI/netI 0.0618
_diffrn_reflns_Laue_measured_fraction_full 0.995
_diffrn_reflns_Laue_measured_fraction_max 0.955
_diffrn_reflns_limit_h_max 8
_diffrn_reflns_limit_h_min -5
_diffrn_reflns_limit_k_max 17
_diffrn_reflns_limit_k_min -16
_diffrn_reflns_limit_l_max 18
_diffrn_reflns_limit_l_min -18
_diffrn_reflns_number 17103
_diffrn_reflns_point_group_measured_fraction_full 0.995
_diffrn_reflns_point_group_measured_fraction_max 0.955
_diffrn_reflns_theta_full 67.684
_diffrn_reflns_theta_max 75.776
_diffrn_reflns_theta_min 3.059
_diffrn_source 'micro-focus sealed X-ray tube'
_diffrn_source_type 'PhotonJet (Cu) X-ray Source'
_exptl_absorpt_coefficient_mu 6.686
_exptl_absorpt_correction_T_max 0.923
_exptl_absorpt_correction_T_min 0.531
_exptl_absorpt_correction_type analytical
_exptl_absorpt_process_details
;
CrysAlisPro 1.171.41.89a (Rigaku Oxford Diffraction, 2020)
Analytical numeric absorption correction using a multifaceted crystal
model based on expressions derived by R.C. Clark & J.S. Reid.
(Clark, R. C. & Reid, J. S. (1995). Acta Cryst. A51, 887-897)
Empirical absorption correction using spherical harmonics,
implemented in SCALE3 ABSPACK scaling algorithm.
;
_exptl_crystal_colour green
_exptl_crystal_colour_primary green
_exptl_crystal_density_diffrn 1.459
_exptl_crystal_description needle
_exptl_crystal_F_000 602
_exptl_crystal_size_max 0.21
_exptl_crystal_size_mid 0.02
_exptl_crystal_size_min 0.01
_refine_diff_density_max 1.132
_refine_diff_density_min -0.807
_refine_diff_density_rms 0.112
_refine_ls_extinction_method none
_refine_ls_goodness_of_fit_ref 1.046
_refine_ls_hydrogen_treatment constr
_refine_ls_matrix_type full
_refine_ls_number_parameters 327
_refine_ls_number_reflns 5256
_refine_ls_number_restraints 0
_refine_ls_restrained_S_all 1.046
_refine_ls_R_factor_all 0.0840
_refine_ls_R_factor_gt 0.0704
_refine_ls_shift/su_max 0.000
_refine_ls_shift/su_mean 0.000
_refine_ls_structure_factor_coef Fsqd
_refine_ls_weighting_details 'w=1/[\s^2^(Fo^2^)+(0.1191P)^2^+1.3207P] where P=(Fo^2^+2Fc^2^)/3'
_refine_ls_weighting_scheme calc
_refine_ls_wR_factor_gt 0.1859
_refine_ls_wR_factor_ref 0.1943
_reflns_Friedel_coverage 0.000
_reflns_number_gt 4337
_reflns_number_total 5256
_reflns_threshold_expression 'I > 2\s(I)'
_cod_data_source_file d4dt01608d2.cif
_cod_data_source_block 5
_cod_depositor_comments 'Adding full bibliography for 7716546--7716554.cif.'
_cod_database_code 7716554
_shelx_shelxl_version_number 2018/3
_chemical_oxdiff_formula 'C19 H32 Cl3 Cr N8 O3'
_shelx_space_group_comment
;
The symmetry employed for this shelxl refinement is uniquely defined
by the following loop, which should always be used as a source of
symmetry information in preference to the above space-group names.
They are only intended as comments.
;
_shelx_estimated_absorpt_t_max 0.936
_shelx_estimated_absorpt_t_min 0.334
_reflns_odcompleteness_completeness 99.12
_reflns_odcompleteness_iscentric 1
_reflns_odcompleteness_theta 71.98
_olex2_refinement_description
;
1. Fixed Uiso
 At 1.2 times of:
  All C(H) groups
 At 1.5 times of:
  All C(H,H,H) groups, All O(H) groups, All O(H,H) groups
2. Others
 Sof(H3BB)=Sof(C19B)=Sof(H19A)=Sof(H19B)=Sof(H19C)=1-FVAR(1)
 Sof(H3AA)=Sof(C19A)=Sof(H19D)=Sof(H19E)=Sof(H19F)=FVAR(1)
3.a Aromatic/amide H refined with riding coordinates:
 C1(H1), C2(H2), C6(H6), C7(H7), C9(H9), C10(H10), C14(H14), C15(H15)
3.b Tetrahedral OH refined with riding coordinates:
 O3(H3BB), O3(H3AA)
3.c Idealised Me refined as rotating group:
 C3(H3A,H3B,H3C), C8(H8A,H8B,H8C), C11(H11A,H11B,H11C), C16(H16A,H16B,H16C),
 C17(H17A,H17B,H17C), C18(H18A,H18B,H18C), C19B(H19A,H19B,H19C), C19A(H19D,H19E,
 H19F)
3.d Idealised tetrahedral OH refined as rotating group:
 O1(H1A), O2(H2A)
;
_olex2_submission_special_instructions 'No special instructions were received'
_oxdiff_exptl_absorpt_empirical_details
;
Empirical correction (ABSPACK) includes:
- Absorption correction using spherical harmonics
- Frame scaling
;
_oxdiff_exptl_absorpt_empirical_full_max 1.375
_oxdiff_exptl_absorpt_empirical_full_min 0.614

loop_
_space_group_symop_operation_xyz
'x, y, z'
'-x, -y, -z'

loop_
_atom_site_label
_atom_site_type_symbol
_atom_site_fract_x
_atom_site_fract_y
_atom_site_fract_z
_atom_site_U_iso_or_equiv
_atom_site_adp_type
_atom_site_occupancy
_atom_site_site_symmetry_order
_atom_site_calc_flag
_atom_site_refinement_flags_posn
_atom_site_refinement_flags_adp
_atom_site_refinement_flags_occupancy
_atom_site_disorder_assembly
_atom_site_disorder_group
Cr1 Cr 0.77773(9) 0.79905(5) 0.62531(4) 0.0237(2) Uani 1 1 d . . . . .
Cl1 Cl 1.00104(15) 0.70039(8) 0.65030(8) 0.0336(3) Uani 1 1 d . . . . .
Cl2 Cl 0.87757(15) 0.82184(8) 0.48181(7) 0.0294(2) Uani 1 1 d . . . . .
N1 N 0.6563(5) 0.7665(3) 0.7402(3) 0.0309(8) Uani 1 1 d . . . . .
N2 N 0.4358(6) 0.6718(3) 0.8104(3) 0.0354(8) Uani 1 1 d . . . . .
N3 N 0.5303(5) 0.6774(2) 0.5705(2) 0.0267(7) Uani 1 1 d . . . . .
N4 N 0.2941(5) 0.5429(3) 0.5882(3) 0.0291(8) Uani 1 1 d . . . . .
N5 N 0.6088(5) 0.9016(2) 0.6183(2) 0.0259(7) Uani 1 1 d . . . . .
N6 N 0.5813(5) 1.0587(2) 0.6352(2) 0.0278(7) Uani 1 1 d . . . . .
N7 N 0.9727(5) 0.9303(3) 0.7003(2) 0.0270(7) Uani 1 1 d . . . . .
N8 N 1.0546(6) 1.0951(3) 0.7533(2) 0.0320(8) Uani 1 1 d . . . . .
C1 C 0.6901(8) 0.8100(4) 0.8311(3) 0.0415(11) Uani 1 1 d . . . . .
H1 H 0.791154 0.871078 0.859168 0.050 Uiso 1 1 calc R U . . .
C2 C 0.5554(8) 0.7517(4) 0.8753(3) 0.0436(11) Uani 1 1 d . . . . .
H2 H 0.545941 0.764064 0.939622 0.052 Uiso 1 1 calc R U . . .
C3 C 0.2653(8) 0.5949(4) 0.8337(4) 0.0499(13) Uani 1 1 d . . . . .
H3A H 0.253763 0.612499 0.899450 0.075 Uiso 1 1 calc R U . . .
H3B H 0.290988 0.527450 0.820861 0.075 Uiso 1 1 calc R U . . .
H3C H 0.137992 0.593608 0.796170 0.075 Uiso 1 1 calc R U . . .
C4 C 0.4991(6) 0.6828(3) 0.7287(3) 0.0292(9) Uani 1 1 d . . . . .
C5 C 0.4348(6) 0.6292(3) 0.6329(3) 0.0281(8) Uani 1 1 d . . . . .
C6 C 0.4437(6) 0.6223(3) 0.4847(3) 0.0294(9) Uani 1 1 d . . . . .
H6 H 0.479079 0.639123 0.427432 0.035 Uiso 1 1 calc R U . . .
C7 C 0.2981(6) 0.5394(3) 0.4953(3) 0.0305(9) Uani 1 1 d . . . . .
H7 H 0.213840 0.488011 0.446836 0.037 Uiso 1 1 calc R U . . .
C8 C 0.1662(7) 0.4615(3) 0.6267(4) 0.0385(10) Uani 1 1 d . . . . .
H8A H 0.060591 0.486683 0.655498 0.058 Uiso 1 1 calc R U . . .
H8B H 0.251003 0.440645 0.673264 0.058 Uiso 1 1 calc R U . . .
H8C H 0.101566 0.402835 0.576900 0.058 Uiso 1 1 calc R U . . .
C9 C 0.4166(6) 0.8982(3) 0.5804(3) 0.0248(8) Uani 1 1 d . . . . .
H9 H 0.312991 0.838237 0.551849 0.030 Uiso 1 1 calc R U . . .
C10 C 0.3986(6) 0.9950(3) 0.5905(3) 0.0274(8) Uani 1 1 d . . . . .
H10 H 0.280919 1.014994 0.570260 0.033 Uiso 1 1 calc R U . . .
C11 C 0.6203(8) 1.1698(3) 0.6556(3) 0.0378(10) Uani 1 1 d . . . . .
H11A H 0.737903 1.200869 0.627101 0.057 Uiso 1 1 calc R U . . .
H11B H 0.649120 1.193964 0.722826 0.057 Uiso 1 1 calc R U . . .
H11C H 0.500036 1.188901 0.630723 0.057 Uiso 1 1 calc R U . . .
C12 C 0.7072(6) 0.9995(3) 0.6524(3) 0.0256(8) Uani 1 1 d . . . . .
C13 C 0.9126(6) 1.0156(3) 0.7003(3) 0.0266(8) Uani 1 1 d . . . . .
C14 C 1.1578(6) 0.9561(4) 0.7558(3) 0.0322(9) Uani 1 1 d . . . . .
H14 H 1.236443 0.910661 0.768676 0.039 Uiso 1 1 calc R U . . .
C15 C 1.2084(7) 1.0578(4) 0.7889(3) 0.0372(10) Uani 1 1 d . . . . .
H15 H 1.328453 1.096411 0.829456 0.045 Uiso 1 1 calc R U . . .
C16 C 1.0613(8) 1.2040(3) 0.7738(4) 0.0427(11) Uani 1 1 d . . . . .
H16A H 1.062193 1.230981 0.716337 0.064 Uiso 1 1 calc R U . . .
H16B H 1.185091 1.241423 0.816805 0.064 Uiso 1 1 calc R U . . .
H16C H 0.941038 1.212159 0.802062 0.064 Uiso 1 1 calc R U . . .
Cl3 Cl 0.61515(19) 0.27670(10) 0.90550(8) 0.0453(3) Uani 1 1 d . . . . .
O1 O 0.5242(6) 0.4007(3) 0.7523(3) 0.0629(11) Uani 1 1 d . . . . .
H1A H 0.521167 0.370193 0.797244 0.094 Uiso 1 1 calc R U . . .
C17 C 0.7030(9) 0.4704(5) 0.7618(4) 0.0612(16) Uani 1 1 d . . . . .
H17A H 0.813918 0.437610 0.768986 0.092 Uiso 1 1 calc R U . . .
H17B H 0.715189 0.523037 0.816679 0.092 Uiso 1 1 calc R U . . .
H17C H 0.711210 0.501873 0.706806 0.092 Uiso 1 1 calc R U . . .
O2 O 1.0573(8) 0.4063(4) 0.8991(4) 0.0833(15) Uani 1 1 d . . . . .
H2A H 0.935566 0.377523 0.902987 0.125 Uiso 1 1 calc R U . . .
C18 C 1.1840(12) 0.4081(6) 0.9820(5) 0.078(2) Uani 1 1 d . . . . .
H18A H 1.118073 0.352529 1.012035 0.118 Uiso 1 1 calc R U . . .
H18B H 1.205206 0.473640 1.023975 0.118 Uiso 1 1 calc R U . . .
H18C H 1.315908 0.399322 0.967201 0.118 Uiso 1 1 calc R U . . .
O3 O 0.7279(10) 0.0696(4) 0.9013(4) 0.0951(18) Uani 1 1 d . . . . .
H3BB H 0.698761 0.124449 0.896102 0.143 Uiso 0.48(5) 1 calc R U P A 2
H3AA H 0.687559 0.121590 0.896041 0.143 Uiso 0.52(5) 1 calc R U P A 1
C19B C 0.709(9) 0.051(3) 0.9966(19) 0.143(14) Uani 0.48(5) 1 d . . P A 2
H19A H 0.744927 0.115828 1.040191 0.215 Uiso 0.48(5) 1 calc R U P A 2
H19B H 0.802146 0.010114 1.013188 0.215 Uiso 0.48(5) 1 calc R U P A 2
H19C H 0.568704 0.013033 0.999333 0.215 Uiso 0.48(5) 1 calc R U P A 2
C19A C 0.848(7) 0.087(2) 0.9791(19) 0.112(14) Uani 0.52(5) 1 d . . P A 1
H19D H 0.973305 0.139352 0.977341 0.168 Uiso 0.52(5) 1 calc R U P A 1
H19E H 0.881284 0.023939 0.988842 0.168 Uiso 0.52(5) 1 calc R U P A 1
H19F H 0.779031 0.110932 1.029930 0.168 Uiso 0.52(5) 1 calc R U P A 1

loop_
_atom_site_aniso_label
_atom_site_aniso_U_11
_atom_site_aniso_U_22
_atom_site_aniso_U_33
_atom_site_aniso_U_23
_atom_site_aniso_U_13
_atom_site_aniso_U_12
Cr1 0.0221(4) 0.0239(3) 0.0271(4) 0.0059(3) 0.0061(3) 0.0081(3)
Cl1 0.0280(5) 0.0320(5) 0.0447(6) 0.0122(4) 0.0046(4) 0.0126(4)
Cl2 0.0294(5) 0.0344(5) 0.0284(5) 0.0089(4) 0.0085(4) 0.0120(4)
N1 0.0284(18) 0.0329(18) 0.0312(19) 0.0075(15) 0.0081(14) 0.0057(15)
N2 0.034(2) 0.040(2) 0.033(2) 0.0120(16) 0.0079(16) 0.0077(16)
N3 0.0250(17) 0.0245(16) 0.0330(19) 0.0057(14) 0.0074(14) 0.0097(13)
N4 0.0223(17) 0.0235(16) 0.044(2) 0.0083(15) 0.0054(14) 0.0090(13)
N5 0.0255(17) 0.0249(16) 0.0288(17) 0.0038(13) 0.0088(13) 0.0087(13)
N6 0.0370(19) 0.0249(16) 0.0251(17) 0.0047(13) 0.0093(14) 0.0130(14)
N7 0.0235(17) 0.0320(17) 0.0248(17) 0.0060(14) 0.0043(13) 0.0056(14)
N8 0.0332(19) 0.0330(18) 0.0260(18) 0.0021(14) 0.0099(15) 0.0016(15)
C1 0.044(3) 0.044(3) 0.030(2) 0.004(2) 0.006(2) 0.001(2)
C2 0.051(3) 0.048(3) 0.029(2) 0.007(2) 0.009(2) 0.008(2)
C3 0.050(3) 0.056(3) 0.039(3) 0.012(2) 0.014(2) 0.000(3)
C4 0.027(2) 0.034(2) 0.030(2) 0.0108(17) 0.0070(16) 0.0100(17)
C5 0.023(2) 0.030(2) 0.033(2) 0.0063(17) 0.0052(16) 0.0114(16)
C6 0.030(2) 0.030(2) 0.030(2) 0.0061(17) 0.0027(17) 0.0112(17)
C7 0.030(2) 0.028(2) 0.034(2) 0.0035(17) 0.0000(17) 0.0114(17)
C8 0.036(2) 0.031(2) 0.049(3) 0.013(2) 0.008(2) 0.0073(19)
C9 0.0230(19) 0.0272(19) 0.0265(19) 0.0045(15) 0.0086(15) 0.0093(15)
C10 0.026(2) 0.031(2) 0.029(2) 0.0083(16) 0.0096(16) 0.0120(16)
C11 0.056(3) 0.027(2) 0.034(2) 0.0071(17) 0.008(2) 0.016(2)
C12 0.025(2) 0.0249(18) 0.027(2) 0.0026(15) 0.0078(15) 0.0054(15)
C13 0.028(2) 0.0249(18) 0.0249(19) 0.0032(15) 0.0093(16) 0.0015(16)
C14 0.027(2) 0.043(2) 0.028(2) 0.0100(18) 0.0060(16) 0.0073(18)
C15 0.027(2) 0.052(3) 0.027(2) 0.0034(19) 0.0030(17) 0.001(2)
C16 0.045(3) 0.030(2) 0.041(3) -0.0100(19) 0.003(2) -0.001(2)
Cl3 0.0479(7) 0.0510(7) 0.0335(6) 0.0107(5) 0.0070(5) 0.0048(5)
O1 0.059(3) 0.071(3) 0.067(3) 0.037(2) 0.007(2) 0.020(2)
C17 0.050(3) 0.081(4) 0.055(4) 0.026(3) 0.008(3) 0.016(3)
O2 0.078(3) 0.075(3) 0.099(4) 0.032(3) 0.009(3) 0.016(3)
C18 0.085(5) 0.081(5) 0.071(5) 0.010(4) 0.003(4) 0.031(4)
O3 0.134(5) 0.078(4) 0.089(4) 0.023(3) 0.051(4) 0.039(4)
C19B 0.27(4) 0.096(18) 0.116(19) 0.062(15) 0.11(3) 0.09(2)
C19A 0.18(3) 0.094(15) 0.069(15) 0.010(11) -0.033(16) 0.079(19)

loop_
_atom_type_symbol
_atom_type_description
_atom_type_scat_dispersion_real
_atom_type_scat_dispersion_imag
_atom_type_scat_source
C C 0.0181 0.0091 'International Tables Vol C Tables 4.2.6.8 and 6.1.1.4'
H H 0.0000 0.0000 'International Tables Vol C Tables 4.2.6.8 and 6.1.1.4'
Cl Cl 0.3639 0.7018 'International Tables Vol C Tables 4.2.6.8 and 6.1.1.4'
Cr Cr -0.1635 2.4439 'International Tables Vol C Tables 4.2.6.8 and 6.1.1.4'
N N 0.0311 0.0180 'International Tables Vol C Tables 4.2.6.8 and 6.1.1.4'
O O 0.0492 0.0322 'International Tables Vol C Tables 4.2.6.8 and 6.1.1.4'

loop_
_exptl_crystal_face_index_h
_exptl_crystal_face_index_k
_exptl_crystal_face_index_l
_exptl_crystal_face_perp_dist
1 -1 -5 0.0040
-1 1 5 0.0090
4 -2 1 0.0975
-4 2 -1 0.0975
0 5 -3 0.0126
0 -5 3 0.0076

loop_
_geom_angle_atom_site_label_1
_geom_angle_atom_site_label_2
_geom_angle_atom_site_label_3
_geom_angle
_geom_angle_site_symmetry_1
_geom_angle_site_symmetry_3
_geom_angle_publ_flag
Cl1 Cr1 Cl2 92.54(4) . . ?
N1 Cr1 Cl1 89.68(11) . . ?
N1 Cr1 Cl2 172.38(11) . . ?
N1 Cr1 N3 78.17(14) . . ?
N1 Cr1 N5 88.51(14) . . ?
N1 Cr1 N7 90.74(14) . . ?
N3 Cr1 Cl1 95.24(10) . . ?
N3 Cr1 Cl2 94.36(10) . . ?
N5 Cr1 Cl1 171.68(10) . . ?
N5 Cr1 Cl2 90.31(10) . . ?
N5 Cr1 N3 92.33(13) . . ?
N7 Cr1 Cl1 93.99(10) . . ?
N7 Cr1 Cl2 96.38(10) . . ?
N7 Cr1 N3 165.50(14) . . ?
N7 Cr1 N5 77.92(14) . . ?
C1 N1 Cr1 136.1(3) . . ?
C4 N1 Cr1 116.8(3) . . ?
C4 N1 C1 107.1(4) . . ?
C2 N2 C3 122.1(4) . . ?
C4 N2 C2 107.3(4) . . ?
C4 N2 C3 130.5(4) . . ?
C5 N3 Cr1 115.2(3) . . ?
C5 N3 C6 107.4(3) . . ?
C6 N3 Cr1 136.9(3) . . ?
C5 N4 C7 107.1(3) . . ?
C5 N4 C8 129.3(4) . . ?
C7 N4 C8 123.5(4) . . ?
C9 N5 Cr1 136.0(3) . . ?
C12 N5 Cr1 116.0(3) . . ?
C12 N5 C9 107.8(3) . . ?
C10 N6 C11 122.9(4) . . ?
C12 N6 C10 107.4(3) . . ?
C12 N6 C11 129.7(4) . . ?
C13 N7 Cr1 116.4(3) . . ?
C13 N7 C14 107.6(4) . . ?
C14 N7 Cr1 136.0(3) . . ?
C13 N8 C15 107.3(4) . . ?
C13 N8 C16 130.3(4) . . ?
C15 N8 C16 122.3(4) . . ?
N1 C1 H1 125.7 . . ?
N1 C1 C2 108.5(4) . . ?
C2 C1 H1 125.7 . . ?
N2 C2 H2 126.3 . . ?
C1 C2 N2 107.3(4) . . ?
C1 C2 H2 126.3 . . ?
N2 C3 H3A 109.5 . . ?
N2 C3 H3B 109.5 . . ?
N2 C3 H3C 109.5 . . ?
H3A C3 H3B 109.5 . . ?
H3A C3 H3C 109.5 . . ?
H3B C3 H3C 109.5 . . ?
N1 C4 C5 114.4(4) . . ?
N2 C4 N1 109.7(4) . . ?
N2 C4 C5 135.9(4) . . ?
N3 C5 N4 109.4(4) . . ?
N3 C5 C4 114.4(4) . . ?
N4 C5 C4 136.1(4) . . ?
N3 C6 H6 125.9 . . ?
C7 C6 N3 108.2(4) . . ?
C7 C6 H6 125.9 . . ?
N4 C7 H7 126.0 . . ?
C6 C7 N4 107.9(4) . . ?
C6 C7 H7 126.0 . . ?
N4 C8 H8A 109.5 . . ?
N4 C8 H8B 109.5 . . ?
N4 C8 H8C 109.5 . . ?
H8A C8 H8B 109.5 . . ?
H8A C8 H8C 109.5 . . ?
H8B C8 H8C 109.5 . . ?
N5 C9 H9 125.9 . . ?
C10 C9 N5 108.3(4) . . ?
C10 C9 H9 125.9 . . ?
N6 C10 H10 126.2 . . ?
C9 C10 N6 107.5(4) . . ?
C9 C10 H10 126.2 . . ?
N6 C11 H11A 109.5 . . ?
N6 C11 H11B 109.5 . . ?
N6 C11 H11C 109.5 . . ?
H11A C11 H11B 109.5 . . ?
H11A C11 H11C 109.5 . . ?
H11B C11 H11C 109.5 . . ?
N5 C12 N6 109.0(3) . . ?
N5 C12 C13 114.5(4) . . ?
N6 C12 C13 136.4(4) . . ?
N7 C13 N8 109.6(4) . . ?
N7 C13 C12 114.4(3) . . ?
N8 C13 C12 135.7(4) . . ?
N7 C14 H14 126.1 . . ?
C15 C14 N7 107.9(4) . . ?
C15 C14 H14 126.1 . . ?
N8 C15 H15 126.2 . . ?
C14 C15 N8 107.6(4) . . ?
C14 C15 H15 126.2 . . ?
N8 C16 H16A 109.5 . . ?
N8 C16 H16B 109.5 . . ?
N8 C16 H16C 109.5 . . ?
H16A C16 H16B 109.5 . . ?
H16A C16 H16C 109.5 . . ?
H16B C16 H16C 109.5 . . ?
C17 O1 H1A 109.5 . . ?
O1 C17 H17A 109.5 . . ?
O1 C17 H17B 109.5 . . ?
O1 C17 H17C 109.5 . . ?
H17A C17 H17B 109.5 . . ?
H17A C17 H17C 109.5 . . ?
H17B C17 H17C 109.5 . . ?
C18 O2 H2A 109.5 . . ?
O2 C18 H18A 109.5 . . ?
O2 C18 H18B 109.5 . . ?
O2 C18 H18C 109.5 . . ?
H18A C18 H18B 109.5 . . ?
H18A C18 H18C 109.5 . . ?
H18B C18 H18C 109.5 . . ?
C19B O3 H3BB 109.5 . . ?
C19A O3 H3AA 109.5 . . ?
O3 C19B H19A 109.5 . . ?
O3 C19B H19B 109.5 . . ?
O3 C19B H19C 109.5 . . ?
H19A C19B H19B 109.5 . . ?
H19A C19B H19C 109.5 . . ?
H19B C19B H19C 109.5 . . ?
O3 C19A H19D 109.5 . . ?
O3 C19A H19E 109.5 . . ?
O3 C19A H19F 109.5 . . ?
H19D C19A H19E 109.5 . . ?
H19D C19A H19F 109.5 . . ?
H19E C19A H19F 109.5 . . ?

loop_
_geom_bond_atom_site_label_1
_geom_bond_atom_site_label_2
_geom_bond_distance
_geom_bond_site_symmetry_2
_geom_bond_publ_flag
Cr1 Cl1 2.3219(11) . ?
Cr1 Cl2 2.3346(11) . ?
Cr1 N1 2.025(4) . ?
Cr1 N3 2.054(3) . ?
Cr1 N5 2.043(3) . ?
Cr1 N7 2.038(3) . ?
N1 C1 1.355(6) . ?
N1 C4 1.342(5) . ?
N2 C2 1.367(6) . ?
N2 C3 1.476(6) . ?
N2 C4 1.340(6) . ?
N3 C5 1.348(5) . ?
N3 C6 1.364(5) . ?
N4 C5 1.354(5) . ?
N4 C7 1.370(6) . ?
N4 C8 1.468(5) . ?
N5 C9 1.364(5) . ?
N5 C12 1.339(5) . ?
N6 C10 1.370(5) . ?
N6 C11 1.462(5) . ?
N6 C12 1.357(5) . ?
N7 C13 1.337(5) . ?
N7 C14 1.373(5) . ?
N8 C13 1.344(5) . ?
N8 C15 1.376(6) . ?
N8 C16 1.471(6) . ?
C1 H1 0.9500 . ?
C1 C2 1.355(7) . ?
C2 H2 0.9500 . ?
C3 H3A 0.9800 . ?
C3 H3B 0.9800 . ?
C3 H3C 0.9800 . ?
C4 C5 1.458(6) . ?
C6 H6 0.9500 . ?
C6 C7 1.357(6) . ?
C7 H7 0.9500 . ?
C8 H8A 0.9800 . ?
C8 H8B 0.9800 . ?
C8 H8C 0.9800 . ?
C9 H9 0.9500 . ?
C9 C10 1.355(5) . ?
C10 H10 0.9500 . ?
C11 H11A 0.9800 . ?
C11 H11B 0.9800 . ?
C11 H11C 0.9800 . ?
C12 C13 1.457(6) . ?
C14 H14 0.9500 . ?
C14 C15 1.352(7) . ?
C15 H15 0.9500 . ?
C16 H16A 0.9800 . ?
C16 H16B 0.9800 . ?
C16 H16C 0.9800 . ?
O1 H1A 0.8400 . ?
O1 C17 1.333(7) . ?
C17 H17A 0.9800 . ?
C17 H17B 0.9800 . ?
C17 H17C 0.9800 . ?
O2 H2A 0.8400 . ?
O2 C18 1.424(9) . ?
C18 H18A 0.9800 . ?
C18 H18B 0.9800 . ?
C18 H18C 0.9800 . ?
O3 H3BB 0.8400 . ?
O3 H3AA 0.8400 . ?
O3 C19B 1.49(2) . ?
O3 C19A 1.297(18) . ?
C19B H19A 0.9800 . ?
C19B H19B 0.9800 . ?
C19B H19C 0.9800 . ?
C19A H19D 0.9800 . ?
C19A H19E 0.9800 . ?
C19A H19F 0.9800 . ?

loop_
_geom_hbond_atom_site_label_D
_geom_hbond_atom_site_label_H
_geom_hbond_atom_site_label_A
_geom_hbond_distance_DH
_geom_hbond_distance_HA
_geom_hbond_distance_DA
_geom_hbond_angle_DHA
_geom_hbond_site_symmetry_A
_geom_hbond_publ_flag
O1 H1A Cl3 0.84 2.34 3.148(4) 160.4 . yes
O2 H2A Cl3 0.84 2.29 3.124(5) 171.5 . yes
O3 H3BB Cl3 0.84 2.29 3.126(6) 171.3 . yes

loop_
_geom_torsion_atom_site_label_1
_geom_torsion_atom_site_label_2
_geom_torsion_atom_site_label_3
_geom_torsion_atom_site_label_4
_geom_torsion
_geom_torsion_site_symmetry_1
_geom_torsion_site_symmetry_2
_geom_torsion_site_symmetry_3
_geom_torsion_site_symmetry_4
_geom_torsion_publ_flag
Cr1 N1 C1 C2 179.5(4) . . . . ?
Cr1 N1 C4 N2 -179.9(3) . . . . ?
Cr1 N1 C4 C5 -2.0(5) . . . . ?
Cr1 N3 C5 N4 -171.5(2) . . . . ?
Cr1 N3 C5 C4 11.0(4) . . . . ?
Cr1 N3 C6 C7 170.2(3) . . . . ?
Cr1 N5 C9 C10 -173.5(3) . . . . ?
Cr1 N5 C12 N6 174.5(2) . . . . ?
Cr1 N5 C12 C13 -7.7(4) . . . . ?
Cr1 N7 C13 N8 179.2(2) . . . . ?
Cr1 N7 C13 C12 4.9(4) . . . . ?
Cr1 N7 C14 C15 -178.3(3) . . . . ?
N1 C1 C2 N2 -0.6(6) . . . . ?
N1 C4 C5 N3 -6.0(5) . . . . ?
N1 C4 C5 N4 177.4(4) . . . . ?
N2 C4 C5 N3 171.2(5) . . . . ?
N2 C4 C5 N4 -5.4(9) . . . . ?
N3 C6 C7 N4 0.0(5) . . . . ?
N5 C9 C10 N6 -0.2(5) . . . . ?
N5 C12 C13 N7 1.9(5) . . . . ?
N5 C12 C13 N8 -170.4(4) . . . . ?
N6 C12 C13 N7 178.8(4) . . . . ?
N6 C12 C13 N8 6.5(8) . . . . ?
N7 C14 C15 N8 -0.4(5) . . . . ?
C1 N1 C4 N2 -1.0(5) . . . . ?
C1 N1 C4 C5 176.9(4) . . . . ?
C2 N2 C4 N1 0.7(5) . . . . ?
C2 N2 C4 C5 -176.6(5) . . . . ?
C3 N2 C2 C1 -177.2(5) . . . . ?
C3 N2 C4 N1 177.6(5) . . . . ?
C3 N2 C4 C5 0.3(9) . . . . ?
C4 N1 C1 C2 1.0(6) . . . . ?
C4 N2 C2 C1 0.0(6) . . . . ?
C5 N3 C6 C7 -1.2(4) . . . . ?
C5 N4 C7 C6 1.2(4) . . . . ?
C6 N3 C5 N4 2.0(4) . . . . ?
C6 N3 C5 C4 -175.5(3) . . . . ?
C7 N4 C5 N3 -2.0(4) . . . . ?
C7 N4 C5 C4 174.7(4) . . . . ?
C8 N4 C5 N3 174.1(4) . . . . ?
C8 N4 C5 C4 -9.2(8) . . . . ?
C8 N4 C7 C6 -175.1(4) . . . . ?
C9 N5 C12 N6 -1.1(4) . . . . ?
C9 N5 C12 C13 176.6(3) . . . . ?
C10 N6 C12 N5 1.0(4) . . . . ?
C10 N6 C12 C13 -176.0(4) . . . . ?
C11 N6 C10 C9 178.2(4) . . . . ?
C11 N6 C12 N5 -177.5(4) . . . . ?
C11 N6 C12 C13 5.4(8) . . . . ?
C12 N5 C9 C10 0.8(4) . . . . ?
C12 N6 C10 C9 -0.5(4) . . . . ?
C13 N7 C14 C15 -0.2(5) . . . . ?
C13 N8 C15 C14 0.8(5) . . . . ?
C14 N7 C13 N8 0.7(4) . . . . ?
C14 N7 C13 C12 -173.6(3) . . . . ?
C15 N8 C13 N7 -0.9(4) . . . . ?
C15 N8 C13 C12 171.7(5) . . . . ?
C16 N8 C13 N7 178.8(4) . . . . ?
C16 N8 C13 C12 -8.7(8) . . . . ?
C16 N8 C15 C14 -178.9(4) . . . . ?

loop_
_exptl_oxdiff_crystal_face_indexfrac_h
_exptl_oxdiff_crystal_face_indexfrac_k
_exptl_oxdiff_crystal_face_indexfrac_l
_exptl_oxdiff_crystal_face_x
_exptl_oxdiff_crystal_face_y
_exptl_oxdiff_crystal_face_z
1.0011 -1.0044 -4.9975 0.5063 0.2480 0.0926
-1.0011 1.0044 4.9975 -0.5063 -0.2480 -0.0926
3.9985 -1.9981 1.0111 0.0414 -0.0249 0.9213
-3.9985 1.9981 -1.0111 -0.0414 0.0249 -0.9213
-0.0021 4.9952 -2.9997 -0.1396 0.5968 -0.0228
0.0021 -4.9952 2.9997 0.1396 -0.5968 0.0228
